data_4343210
loop_
_publ_author_name
'Kusamoto, Tetsuro'
'Hattori, Yohei'
'Tanushi, Akira'
'Nishihara, Hiroshi'

_publ_section_title
;
 Intramolecular Ferromagnetic Radical-Cu(II) Coupling in a Cu(II) Complex
 Ligated with Pyridyl-Substituted Triarylmethyl Radicals.
;
_journal_issue 9
_journal_name_full 'Inorganic chemistry'
_journal_page_first 4186
_journal_page_last 4188
_journal_paper_doi 10.1021/acs.inorgchem.5b00499
_journal_volume 54
_journal_year 2015
_chemical_formula_moiety 'C46 H14 Cl16 Cu F12 N2 O4'
_chemical_formula_sum 'C46 H14 Cl16 Cu F12 N2 O4'
_chemical_formula_weight 1517.33
_chemical_name_systematic
;
 ?
;
_space_group_IT_number 2
_symmetry_cell_setting triclinic
_symmetry_space_group_name_Hall '-P 1'
_symmetry_space_group_name_H-M 'P -1'
_atom_sites_solution_hydrogens geom
_atom_sites_solution_primary direct
_atom_sites_solution_secondary difmap
_audit_creation_date 2014-11-25T16:54:29-00:00
_audit_creation_method 'WinGX routine CIF_UPDATE'
_cell_angle_alpha 96.054(4)
_cell_angle_beta 94.587(4)
_cell_angle_gamma 90.641(4)
_cell_formula_units_Z 2
_cell_length_a 9.107(2)
_cell_length_b 14.594(4)
_cell_length_c 20.758(5)
_cell_measurement_reflns_used 7128
_cell_measurement_temperature 113(2)
_cell_measurement_theta_max 27.5010
_cell_measurement_theta_min 3.0975
_cell_volume 2734.2(12)
_computing_structure_refinement 'SHELXL-97 (Sheldrick, 1997)'
_diffrn_ambient_temperature 113(2)
_diffrn_detector_area_resol_mean 28.5714
_diffrn_measured_fraction_theta_full 0.947
_diffrn_measured_fraction_theta_max 0.906
_diffrn_measurement_device
;
Saturn724 (4x4 bin mode)
;
_diffrn_measurement_method dtprofit.ref
_diffrn_radiation_monochromator graphite
_diffrn_radiation_type MoK\a
_diffrn_radiation_wavelength 0.71073
_diffrn_reflns_av_R_equivalents 0.0353
_diffrn_reflns_av_unetI/netI 0.0678
_diffrn_reflns_limit_h_max 11
_diffrn_reflns_limit_h_min -11
_diffrn_reflns_limit_k_max 18
_diffrn_reflns_limit_k_min -18
_diffrn_reflns_limit_l_max 25
_diffrn_reflns_limit_l_min -26
_diffrn_reflns_number 20065
_diffrn_reflns_theta_full 25
_diffrn_reflns_theta_max 27.71
_diffrn_reflns_theta_min 3.08
_exptl_absorpt_coefficient_mu 1.269
_exptl_absorpt_correction_type none
_exptl_crystal_colour Red
_exptl_crystal_density_diffrn 1.843
_exptl_crystal_density_method 'not measured'
_exptl_crystal_description Block
_exptl_crystal_F_000 1490
_exptl_crystal_size_max 0.3
_exptl_crystal_size_mid 0.2
_exptl_crystal_size_min 0.2
_refine_diff_density_max 0.78
_refine_diff_density_min -0.746
_refine_diff_density_rms 0.154
_refine_ls_extinction_method none
_refine_ls_goodness_of_fit_ref 1.169
_refine_ls_hydrogen_treatment constr
_refine_ls_matrix_type full
_refine_ls_number_parameters 759
_refine_ls_number_reflns 11621
_refine_ls_number_restraints 0
_refine_ls_restrained_S_all 1.169
_refine_ls_R_factor_all 0.0905
_refine_ls_R_factor_gt 0.0794
_refine_ls_shift/su_max 0
_refine_ls_shift/su_mean 0
_refine_ls_structure_factor_coef Fsqd
_refine_ls_weighting_details 'calc w=1/[\s^2^(Fo^2^)+(0.0000P)^2^+44.9720P] where P=(Fo^2^+2Fc^2^)/3'
_refine_ls_weighting_scheme calc
_refine_ls_wR_factor_gt 0.2052
_refine_ls_wR_factor_ref 0.2095
_reflns_number_gt 9040
_reflns_number_total 11621
_reflns_threshold_expression >2sigma(I)
_cod_data_source_file ic5b00499_si_002.cif
_cod_data_source_block 140304-cu-160do
_cod_original_cell_volume 2734.2(11)
_cod_original_sg_symbol_Hall -P1
_cod_original_sg_symbol_H-M P-1
_cod_database_code 4343210

loop_
_symmetry_equiv_pos_as_xyz
'x, y, z'
'-x, -y, -z'

loop_
_atom_site_label
_atom_site_fract_x
_atom_site_fract_y
_atom_site_fract_z
_atom_site_U_iso_or_equiv
_atom_site_adp_type
_atom_site_calc_flag
_atom_site_refinement_flags
_atom_site_occupancy
_atom_site_type_symbol
C11 0.9232(8) 0.4888(5) 0.3934(3) 0.0171(14) Uani d . 1 C
C1 1.0854(8) 0.4712(5) 0.3000(3) 0.0150(14) Uani d . 1 C
C39 0.7619(9) 1.1067(5) 0.3100(3) 0.0185(15) Uani d . 1 C
C6 0.9219(9) 0.4431(5) 0.1240(4) 0.0204(15) Uani d . 1 C
H6 0.8306 0.4255 0.1002 0.025 Uiso calc R 1 H
C37 0.9722(9) 1.1152(6) 0.3854(4) 0.0230(16) Uani d . 1 C
C28 0.4140(9) 0.9882(5) 0.1970(4) 0.0210(16) Uani d . 1 C
C41 0.8000(9) 0.9886(5) 0.3804(3) 0.0184(15) Uani d . 1 C
C27 0.5493(9) 0.9641(5) 0.2284(3) 0.0163(14) Uani d . 1 C
C18 1.3818(8) 0.2978(5) 0.3334(4) 0.0192(15) Uani d . 1 C
H18 1.4088 0.2374 0.3176 0.023 Uiso calc R 1 H
C13 1.4685(9) 0.3494(6) 0.3834(4) 0.0219(16) Uani d . 1 C
C20 0.8974(10) 0.6968(6) 0.0846(4) 0.0263(18) Uani d . 1 C
H20 0.868 0.7467 0.1137 0.032 Uiso calc R 1 H
C21 0.7926(10) 0.6293(6) 0.0605(4) 0.0253(17) Uani d . 1 C
C19 1.0449(10) 0.6954(6) 0.0684(4) 0.0268(18) Uani d . 1 C
C42 0.9302(9) 1.0343(5) 0.4085(4) 0.0213(16) Uani d . 1 C
H42 0.988 1.0099 0.4426 0.026 Uiso calc R 1 H
C5 0.9373(9) 0.4393(5) 0.1905(4) 0.0195(15) Uani d . 1 C
C12 0.8188(8) 0.5350(5) 0.4287(4) 0.0187(15) Uani d . 1 C
H12 0.7857 0.5107 0.4658 0.022 Uiso calc R 1 H
C29 0.4002(9) 0.9914(5) 0.1307(4) 0.0206(15) Uani d . 1 C
H29 0.3091 1.0098 0.111 0.025 Uiso calc R 1 H
C7 0.7633(9) 0.6156(6) 0.4099(4) 0.0231(16) Uani d . 1 C
C8 0.8095(9) 0.6524(5) 0.3552(4) 0.0208(16) Uani d . 1 C
H8 0.7697 0.7078 0.3418 0.025 Uiso calc R 1 H
C26 0.6608(9) 0.9368(5) 0.1863(4) 0.0210(16) Uani d . 1 C
C45 0.7482(11) 1.1250(6) 0.0538(4) 0.031(2) Uani d . 1 C
C44 0.6614(10) 1.1958(6) 0.0798(4) 0.0278(18) Uani d . 1 C
H44 0.7082 1.2453 0.1076 0.033 Uiso calc R 1 H
C25 0.6371(9) 0.9396(5) 0.1203(4) 0.0216(16) Uani d . 1 C
H25 0.7127 0.9198 0.0933 0.026 Uiso calc R 1 H
C35 0.3085(9) 0.8019(5) 0.3539(4) 0.0220(16) Uani d . 1 C
H35 0.2683 0.7421 0.3401 0.026 Uiso calc R 1 H
C34 0.4170(9) 0.8408(5) 0.3204(3) 0.0198(15) Uani d . 1 C
C30 0.2621(9) 0.8545(6) 0.4081(4) 0.0229(16) Uani d . 1 C
C2 1.1649(9) 0.4918(5) 0.1256(4) 0.0201(15) Uani d . 1 C
H2 1.2453 0.5089 0.1027 0.024 Uiso calc R 1 H
C43 0.5076(11) 1.1967(6) 0.0665(4) 0.0294(19) Uani d . 1 C
C22 1.1458(11) 0.7735(7) 0.1064(5) 0.037(2) Uani d . 1 C
C46 0.4323(11) 1.2809(7) 0.1041(5) 0.037(2) Uani d . 1 C
C23 0.6365(11) 0.6395(6) 0.0845(4) 0.033(2) Uani d . 1 C
C47 0.9151(12) 1.1338(7) 0.0749(5) 0.040(2) Uani d . 1 C
C17 1.2550(9) 0.3374(5) 0.3072(3) 0.0170(14) Uani d . 1 C
C10 0.9772(8) 0.5202(5) 0.3372(3) 0.0157(14) Uani d . 1 C
C24 0.5770(8) 0.9724(5) 0.2998(3) 0.0160(14) Uani d . 1 C
C15 1.3038(8) 0.4742(5) 0.3823(4) 0.0180(15) Uani d . 1 C
C33 0.4724(8) 0.9313(5) 0.3381(3) 0.0153(14) Uani d . 1 C
C3 1.1866(8) 0.4889(5) 0.1917(4) 0.0184(15) Uani d . 1 C
C38 0.8874(9) 1.1524(5) 0.3371(4) 0.0219(16) Uani d . 1 C
H38 0.9158 1.2093 0.3227 0.026 Uiso calc R 1 H
C40 0.7092(8) 1.0220(5) 0.3302(3) 0.0149(14) Uani d . 1 C
C32 0.4199(8) 0.9793(5) 0.3949(4) 0.0182(15) Uani d . 1 C
C16 1.2132(8) 0.4284(5) 0.3304(3) 0.0145(14) Uani d . 1 C
C31 0.3149(9) 0.9418(5) 0.4292(4) 0.0207(16) Uani d . 1 C
H31 0.2801 0.9754 0.4665 0.025 Uiso calc R 1 H
C9 0.9163(9) 0.6047(5) 0.3211(3) 0.0182(15) Uani d . 1 C
C14 1.4324(9) 0.4369(5) 0.4076(4) 0.0218(16) Uani d . 1 C
H14 1.4943 0.471 0.4409 0.026 Uiso calc R 1 H
C4 1.0696(8) 0.4652(5) 0.2277(3) 0.0152(14) Uani d . 1 C
N1 1.0348(7) 0.4715(4) 0.0926(3) 0.0197(13) Uani d . 1 N
N2 0.5105(8) 0.9695(4) 0.0926(3) 0.0201(13) Uani d . 1 N
O3 0.4252(7) 1.1385(5) 0.0332(3) 0.0349(15) Uani d . 1 O
O4 0.7130(8) 1.0523(4) 0.0177(3) 0.0311(14) Uani d . 1 O
O2 0.8068(7) 0.5557(4) 0.0220(3) 0.0238(12) Uani d . 1 O
O1 1.1070(7) 0.6380(4) 0.0313(3) 0.0294(13) Uani d . 1 O
F1 0.6192(12) 0.5777(10) 0.1239(7) 0.093(6) Uani d P 0.80(2) F
F2 0.6147(11) 0.7202(6) 0.1139(7) 0.066(4) Uani d P 0.80(2) F
F3 0.5355(10) 0.6246(13) 0.0345(6) 0.085(5) Uani d P 0.80(2) F
F4 1.1698(12) 0.7600(8) 0.1666(4) 0.117(5) Uani d . 1 F
F5 1.2712(7) 0.7812(5) 0.0814(4) 0.0581(19) Uani d . 1 F
F6 1.0861(9) 0.8554(5) 0.1082(6) 0.095(3) Uani d . 1 F
F7 0.2938(8) 1.2871(5) 0.0804(4) 0.068(2) Uani d . 1 F
F8 0.5003(9) 1.3595(4) 0.1014(4) 0.066(2) Uani d . 1 F
F9 0.4337(9) 1.2707(6) 0.1660(3) 0.074(2) Uani d . 1 F
F10 0.9566(11) 1.2145(7) 0.1069(7) 0.063(4) Uani d P 0.78(2) F
F11 0.9892(12) 1.1255(12) 0.0235(6) 0.089(5) Uani d P 0.78(2) F
F12 0.9514(11) 1.0663(9) 0.1085(7) 0.090(6) Uani d P 0.78(2) F
Cl8 1.1451(2) 0.26950(12) 0.24865(9) 0.0219(4) Uani d . 1 Cl
Cl5 0.9842(2) 0.38628(13) 0.41877(9) 0.0211(4) Uani d . 1 Cl
Cl15 0.6575(2) 1.15988(12) 0.25220(9) 0.0234(4) Uani d . 1 Cl
Cl7 1.2634(2) 0.58536(12) 0.41560(9) 0.0220(4) Uani d . 1 Cl
Cl12 0.4821(2) 1.09110(12) 0.42192(9) 0.0211(4) Uani d . 1 Cl
Cl2 0.7872(2) 0.39958(15) 0.22616(9) 0.0259(4) Uani d . 1 Cl
Cl16 0.7562(2) 0.88831(13) 0.41092(9) 0.0236(4) Uani d . 1 Cl
Cl9 0.8265(2) 0.89735(15) 0.21609(9) 0.0275(4) Uani d . 1 Cl
Cl1 1.3567(2) 0.52662(15) 0.22881(9) 0.0266(4) Uani d . 1 Cl
Cl10 0.2677(2) 1.02508(15) 0.24013(10) 0.0277(4) Uani d . 1 Cl
Cl13 0.4869(3) 0.76985(13) 0.25758(10) 0.0275(4) Uani d . 1 Cl
Cl4 0.9827(3) 0.66076(13) 0.25972(10) 0.0281(4) Uani d . 1 Cl
Cl11 0.1316(2) 0.80526(15) 0.45168(11) 0.0315(5) Uani d . 1 Cl
Cl3 0.6346(2) 0.67613(14) 0.45449(11) 0.0298(5) Uani d . 1 Cl
Cl6 1.6266(2) 0.30168(14) 0.41579(11) 0.0286(4) Uani d . 1 Cl
Cl14 1.1304(2) 1.17314(15) 0.42142(12) 0.0336(5) Uani d . 1 Cl
Cu1 1 0.5 0 0.0174(3) Uani d S 1 Cu
Cu2 0.5 1 0 0.0196(3) Uani d S 1 Cu
F210 0.945(4) 1.132(3) 0.1444(18) 0.060(12) Uiso d P 0.22(2) F
F211 0.981(6) 1.215(4) 0.074(3) 0.080(16) Uiso d P 0.22(2) F
F212 1.015(4) 1.076(2) 0.0497(18) 0.050(10) Uiso d P 0.22(2) F
F201 0.633(4) 0.641(3) 0.152(2) 0.060(13) Uiso d P 0.20(2) F
F202 0.586(5) 0.723(3) 0.073(3) 0.061(12) Uiso d P 0.20(2) F
F203 0.542(5) 0.584(3) 0.060(2) 0.051(11) Uiso d P 0.20(2) F

loop_
_atom_site_aniso_label
_atom_site_aniso_U_11
_atom_site_aniso_U_22
_atom_site_aniso_U_33
_atom_site_aniso_U_12
_atom_site_aniso_U_13
_atom_site_aniso_U_23
C11 0.017(4) 0.020(4) 0.014(3) -0.002(3) 0.001(3) 0.004(3)
C1 0.018(4) 0.013(3) 0.014(3) -0.004(3) 0.002(3) 0.003(2)
C39 0.026(4) 0.017(3) 0.014(3) 0.003(3) 0.002(3) 0.004(3)
C6 0.023(4) 0.023(4) 0.015(3) -0.001(3) 0.001(3) 0.003(3)
C37 0.013(4) 0.025(4) 0.032(4) 0.000(3) 0.003(3) 0.007(3)
C28 0.021(4) 0.016(3) 0.024(4) -0.005(3) 0.001(3) -0.003(3)
C41 0.021(4) 0.020(4) 0.015(3) 0.005(3) 0.002(3) 0.005(3)
C27 0.023(4) 0.013(3) 0.012(3) -0.001(3) -0.001(3) 0.000(2)
C18 0.017(4) 0.017(3) 0.024(4) 0.000(3) 0.004(3) 0.000(3)
C13 0.017(4) 0.025(4) 0.024(4) 0.001(3) -0.002(3) 0.005(3)
C20 0.033(5) 0.021(4) 0.025(4) 0.003(3) 0.009(4) -0.001(3)
C21 0.031(5) 0.028(4) 0.017(4) 0.010(3) 0.002(3) 0.004(3)
C19 0.040(5) 0.025(4) 0.017(4) 0.004(4) 0.006(3) 0.005(3)
C42 0.020(4) 0.027(4) 0.017(3) 0.003(3) -0.001(3) 0.004(3)
C5 0.021(4) 0.018(4) 0.020(4) -0.005(3) 0.002(3) 0.005(3)
C12 0.016(4) 0.023(4) 0.018(3) -0.002(3) 0.002(3) 0.004(3)
C29 0.019(4) 0.021(4) 0.022(4) 0.001(3) -0.002(3) 0.006(3)
C7 0.023(4) 0.024(4) 0.021(4) 0.003(3) 0.004(3) -0.003(3)
C8 0.024(4) 0.016(3) 0.023(4) 0.000(3) 0.002(3) 0.004(3)
C26 0.031(5) 0.016(3) 0.015(3) 0.000(3) 0.000(3) -0.001(3)
C45 0.047(6) 0.028(4) 0.017(4) -0.009(4) 0.002(4) 0.006(3)
C44 0.033(5) 0.023(4) 0.024(4) -0.009(4) -0.008(3) -0.005(3)
C25 0.032(5) 0.021(4) 0.012(3) 0.001(3) 0.001(3) 0.001(3)
C35 0.024(4) 0.020(4) 0.023(4) 0.000(3) 0.005(3) 0.006(3)
C34 0.029(4) 0.018(3) 0.013(3) -0.002(3) 0.002(3) 0.003(3)
C30 0.020(4) 0.024(4) 0.027(4) -0.001(3) 0.004(3) 0.008(3)
C2 0.022(4) 0.021(4) 0.017(4) 0.001(3) 0.002(3) 0.003(3)
C43 0.047(6) 0.028(4) 0.014(4) -0.007(4) -0.005(4) 0.007(3)
C22 0.037(6) 0.038(5) 0.036(5) -0.008(4) 0.014(4) 0.001(4)
C46 0.033(5) 0.044(6) 0.034(5) 0.005(4) -0.004(4) 0.009(4)
C23 0.036(5) 0.033(5) 0.028(5) 0.005(4) 0.006(4) 0.001(4)
C47 0.036(6) 0.043(6) 0.042(6) -0.002(5) 0.003(4) 0.005(4)
C17 0.022(4) 0.014(3) 0.014(3) -0.006(3) 0.000(3) -0.001(3)
C10 0.024(4) 0.016(3) 0.007(3) -0.001(3) 0.001(3) -0.001(2)
C24 0.023(4) 0.010(3) 0.015(3) 0.002(3) 0.004(3) 0.001(2)
C15 0.018(4) 0.020(4) 0.017(3) -0.002(3) 0.002(3) 0.005(3)
C33 0.017(4) 0.013(3) 0.015(3) 0.000(3) 0.000(3) 0.003(3)
C3 0.014(4) 0.021(4) 0.020(4) -0.001(3) 0.003(3) 0.003(3)
C38 0.020(4) 0.022(4) 0.025(4) 0.002(3) 0.007(3) 0.005(3)
C40 0.023(4) 0.013(3) 0.009(3) 0.003(3) 0.001(3) 0.002(2)
C32 0.018(4) 0.021(4) 0.017(3) 0.003(3) 0.000(3) 0.004(3)
C16 0.017(4) 0.017(3) 0.010(3) 0.000(3) 0.003(3) 0.003(2)
C31 0.023(4) 0.022(4) 0.019(4) 0.009(3) 0.008(3) 0.006(3)
C9 0.023(4) 0.017(3) 0.015(3) 0.001(3) -0.001(3) 0.002(3)
C14 0.022(4) 0.025(4) 0.018(4) -0.004(3) -0.001(3) 0.003(3)
C4 0.022(4) 0.013(3) 0.012(3) 0.002(3) 0.004(3) 0.001(2)
N1 0.026(4) 0.020(3) 0.013(3) 0.004(3) 0.000(3) -0.001(2)
N2 0.031(4) 0.018(3) 0.012(3) 0.000(3) 0.002(3) 0.001(2)
O3 0.038(4) 0.041(4) 0.025(3) -0.011(3) -0.004(3) 0.006(3)
O4 0.047(4) 0.029(3) 0.017(3) -0.003(3) 0.004(3) 0.002(2)
O2 0.034(3) 0.022(3) 0.015(3) 0.001(2) 0.001(2) 0.000(2)
O1 0.035(4) 0.032(3) 0.023(3) 0.007(3) 0.008(3) 0.002(2)
F1 0.076(7) 0.086(10) 0.144(12) 0.034(6) 0.082(8) 0.075(9)
F2 0.046(6) 0.052(5) 0.095(10) 0.005(4) 0.035(6) -0.034(6)
F3 0.024(5) 0.154(14) 0.068(8) 0.008(6) -0.011(5) -0.023(8)
F4 0.130(8) 0.180(10) 0.038(4) -0.119(8) -0.030(5) 0.036(5)
F5 0.045(4) 0.048(4) 0.081(5) -0.015(3) 0.030(4) -0.011(3)
F6 0.058(5) 0.044(4) 0.175(10) -0.005(4) 0.021(6) -0.037(5)
F7 0.055(4) 0.050(4) 0.093(6) 0.012(3) -0.030(4) 0.007(4)
F8 0.078(5) 0.033(3) 0.085(5) 0.004(3) 0.011(4) -0.015(3)
F9 0.086(6) 0.103(6) 0.038(4) 0.049(5) 0.014(4) 0.016(4)
F10 0.037(5) 0.061(6) 0.082(9) -0.007(4) -0.013(5) -0.028(6)
F11 0.045(6) 0.140(13) 0.079(9) -0.019(7) 0.032(6) -0.020(8)
F12 0.046(6) 0.088(10) 0.141(13) -0.008(5) -0.031(7) 0.071(10)
Cl8 0.0260(10) 0.0177(8) 0.0205(9) -0.0011(7) -0.0023(7) -0.0016(7)
Cl5 0.0232(10) 0.0221(9) 0.0199(8) -0.0005(7) 0.0030(7) 0.0100(7)
Cl15 0.0315(11) 0.0182(8) 0.0205(9) -0.0005(7) -0.0045(8) 0.0080(7)
Cl7 0.0259(10) 0.0164(8) 0.0219(9) -0.0007(7) -0.0027(7) -0.0027(7)
Cl12 0.0239(10) 0.0175(8) 0.0212(9) 0.0008(7) 0.0042(7) -0.0036(7)
Cl2 0.0232(10) 0.0352(11) 0.0193(9) -0.0097(8) 0.0017(7) 0.0041(8)
Cl16 0.0286(10) 0.0192(9) 0.0241(9) 0.0014(7) -0.0025(8) 0.0101(7)
Cl9 0.0300(11) 0.0332(10) 0.0189(9) 0.0128(8) 0.0024(8) -0.0007(7)
Cl1 0.0203(10) 0.0400(11) 0.0202(9) -0.0090(8) -0.0018(7) 0.0101(8)
Cl10 0.0250(10) 0.0379(11) 0.0217(9) 0.0086(8) 0.0042(8) 0.0080(8)
Cl13 0.0422(12) 0.0169(9) 0.0234(9) -0.0018(8) 0.0095(9) -0.0026(7)
Cl4 0.0451(13) 0.0197(9) 0.0228(9) 0.0063(8) 0.0124(9) 0.0095(7)
Cl11 0.0296(11) 0.0283(10) 0.0396(12) -0.0004(8) 0.0166(9) 0.0074(9)
Cl3 0.0275(11) 0.0280(10) 0.0354(11) 0.0035(8) 0.0152(9) 0.0004(8)
Cl6 0.0206(10) 0.0263(10) 0.0367(11) 0.0039(8) -0.0073(8) 0.0004(8)
Cl14 0.0205(11) 0.0335(11) 0.0468(13) -0.0056(9) -0.0094(9) 0.0145(10)
Cu1 0.0239(7) 0.0201(6) 0.0084(5) 0.0038(5) 0.0024(5) 0.0018(5)
Cu2 0.0267(8) 0.0225(7) 0.0092(6) -0.0040(5) -0.0009(5) 0.0019(5)

loop_
_atom_type_symbol
_atom_type_description
_atom_type_scat_dispersion_real
_atom_type_scat_dispersion_imag
_atom_type_scat_source
C C 0.0033 0.0016 'International Tables Vol C Tables 4.2.6.8 and 6.1.1.4'
H H 0 0 'International Tables Vol C Tables 4.2.6.8 and 6.1.1.4'
N N 0.0061 0.0033 'International Tables Vol C Tables 4.2.6.8 and 6.1.1.4'
O O 0.0106 0.006 'International Tables Vol C Tables 4.2.6.8 and 6.1.1.4'
F F 0.0171 0.0103 'International Tables Vol C Tables 4.2.6.8 and 6.1.1.4'
Cl Cl 0.1484 0.1585 'International Tables Vol C Tables 4.2.6.8 and 6.1.1.4'
Cu Cu 0.3201 1.2651 'International Tables Vol C Tables 4.2.6.8 and 6.1.1.4'

loop_
_geom_angle_atom_site_label_1
_geom_angle_atom_site_label_2
_geom_angle_atom_site_label_3
_geom_angle
_geom_angle_site_symmetry_1
_geom_angle_site_symmetry_3
C12 C11 C10 123.4(7) . .
C12 C11 Cl5 117.1(6) . .
C10 C11 Cl5 119.4(6) . .
C10 C1 C16 122.7(6) . .
C10 C1 C4 119.7(6) . .
C16 C1 C4 117.6(6) . .
C38 C39 C40 123.8(7) . .
C38 C39 Cl15 116.6(6) . .
C40 C39 Cl15 119.5(6) . .
N1 C6 C5 120.6(7) . .
N1 C6 H6 119.7 . .
C5 C6 H6 119.7 . .
C38 C37 C42 121.2(8) . .
C38 C37 Cl14 120.0(6) . .
C42 C37 Cl14 118.7(6) . .
C29 C28 C27 120.3(7) . .
C29 C28 Cl10 117.7(6) . .
C27 C28 Cl10 121.8(6) . .
C42 C41 C40 123.1(7) . .
C42 C41 Cl16 116.0(5) . .
C40 C41 Cl16 120.9(6) . .
C28 C27 C26 115.3(7) . .
C28 C27 C24 122.5(7) . .
C26 C27 C24 122.0(7) . .
C17 C18 C13 118.4(7) . .
C17 C18 H18 120.8 . .
C13 C18 H18 120.8 . .
C14 C13 C18 122.4(7) . .
C14 C13 Cl6 118.8(6) . .
C18 C13 Cl6 118.9(6) . .
C21 C20 C19 123.6(8) . .
C21 C20 H20 118.2 . .
C19 C20 H20 118.2 . .
O2 C21 C20 129.3(8) . .
O2 C21 C23 113.3(8) . .
C20 C21 C23 117.3(7) . .
O1 C19 C20 129.3(8) . .
O1 C19 C22 116.1(8) . .
C20 C19 C22 114.4(7) . .
C37 C42 C41 118.7(7) . .
C37 C42 H42 120.7 . .
C41 C42 H42 120.7 . .
C6 C5 C4 121.7(7) . .
C6 C5 Cl2 117.2(6) . .
C4 C5 Cl2 121.0(6) . .
C7 C12 C11 119.8(7) . .
C7 C12 H12 120.1 . .
C11 C12 H12 120.1 . .
N2 C29 C28 122.8(7) . .
N2 C29 H29 118.6 . .
C28 C29 H29 118.6 . .
C12 C7 C8 121.2(7) . .
C12 C7 Cl3 120.7(6) . .
C8 C7 Cl3 118.1(6) . .
C9 C8 C7 117.6(7) . .
C9 C8 H8 121.2 . .
C7 C8 H8 121.2 . .
C25 C26 C27 120.8(7) . .
C25 C26 Cl9 118.0(6) . .
C27 C26 Cl9 121.2(6) . .
O4 C45 C44 130.7(9) . .
O4 C45 C47 113.5(9) . .
C44 C45 C47 115.8(8) . .
C45 C44 C43 122.7(8) . .
C45 C44 H44 118.7 . .
C43 C44 H44 118.7 . .
N2 C25 C26 122.1(7) . .
N2 C25 H25 118.9 . .
C26 C25 H25 118.9 . .
C30 C35 C34 117.3(7) . .
C30 C35 H35 121.3 . .
C34 C35 H35 121.3 . .
C35 C34 C33 122.0(7) . .
C35 C34 Cl13 116.7(6) . .
C33 C34 Cl13 121.2(6) . .
C31 C30 C35 123.5(7) . .
C31 C30 Cl11 118.8(6) . .
C35 C30 Cl11 117.7(6) . .
N1 C2 C3 122.3(7) . .
N1 C2 H2 118.9 . .
C3 C2 H2 118.9 . .
O3 C43 C44 129.0(9) . .
O3 C43 C46 117.2(9) . .
C44 C43 C46 113.6(7) . .
F4 C22 F5 109.2(10) . .
F4 C22 F6 104.2(11) . .
F5 C22 F6 106.4(8) . .
F4 C22 C19 111.0(8) . .
F5 C22 C19 112.3(8) . .
F6 C22 C19 113.3(9) . .
F9 C46 F8 105.5(9) . .
F9 C46 F7 108.7(9) . .
F8 C46 F7 108.7(8) . .
F9 C46 C43 110.6(8) . .
F8 C46 C43 113.1(8) . .
F7 C46 C43 110.1(8) . .
F203 C23 F2 126(2) . .
F203 C23 F1 71(2) . .
F2 C23 F1 109.4(11) . .
F203 C23 F3 38.1(18) . .
F2 C23 F3 107.7(10) . .
F1 C23 F3 108.6(12) . .
F203 C23 F202 106(3) . .
F2 C23 F202 38.3(19) . .
F1 C23 F202 139(2) . .
F3 C23 F202 74(2) . .
F203 C23 F201 106(3) . .
F2 C23 F201 66.2(19) . .
F1 C23 F201 45.1(17) . .
F3 C23 F201 134.1(19) . .
F202 C23 F201 103(3) . .
F203 C23 C21 118(2) . .
F2 C23 C21 113.2(9) . .
F1 C23 C21 108.0(8) . .
F3 C23 C21 109.9(8) . .
F202 C23 C21 109(2) . .
F201 C23 C21 114.0(18) . .
F12 C47 F11 107.4(12) . .
F12 C47 F211 130(2) . .
F11 C47 F211 74(2) . .
F12 C47 F10 111.4(12) . .
F11 C47 F10 105.7(11) . .
F211 C47 F10 33(2) . .
F12 C47 F212 64.5(17) . .
F11 C47 F212 42.9(14) . .
F211 C47 F212 101(3) . .
F10 C47 F212 120.8(18) . .
F12 C47 F210 49.3(15) . .
F11 C47 F210 137.4(17) . .
F211 C47 F210 95(3) . .
F10 C47 F210 65.7(17) . .
F212 C47 F210 103(2) . .
F12 C47 C45 108.5(9) . .
F11 C47 C45 109.4(10) . .
F211 C47 C45 118(2) . .
F10 C47 C45 114.2(9) . .
F212 C47 C45 123.0(17) . .
F210 C47 C45 112.0(16) . .
C18 C17 C16 121.4(7) . .
C18 C17 Cl8 117.1(6) . .
C16 C17 Cl8 121.4(6) . .
C11 C10 C9 113.7(7) . .
C11 C10 C1 123.3(6) . .
C9 C10 C1 123.1(6) . .
C33 C24 C40 121.7(6) . .
C33 C24 C27 119.3(7) . .
C40 C24 C27 119.0(6) . .
C14 C15 C16 122.6(7) . .
C14 C15 Cl7 116.3(6) . .
C16 C15 Cl7 121.0(6) . .
C34 C33 C32 116.5(7) . .
C34 C33 C24 121.0(6) . .
C32 C33 C24 122.5(7) . .
C2 C3 C4 120.6(7) . .
C2 C3 Cl1 117.0(6) . .
C4 C3 Cl1 122.1(6) . .
C39 C38 C37 119.3(7) . .
C39 C38 H38 120.4 . .
C37 C38 H38 120.4 . .
C41 C40 C39 113.9(7) . .
C41 C40 C24 122.6(6) . .
C39 C40 C24 123.4(6) . .
C31 C32 C33 122.3(7) . .
C31 C32 Cl12 117.1(6) . .
C33 C32 Cl12 120.6(6) . .
C15 C16 C17 116.6(6) . .
C15 C16 C1 122.5(6) . .
C17 C16 C1 120.8(6) . .
C30 C31 C32 118.2(7) . .
C30 C31 H31 120.9 . .
C32 C31 H31 120.9 . .
C8 C9 C10 124.3(7) . .
C8 C9 Cl4 114.9(5) . .
C10 C9 Cl4 120.6(6) . .
C13 C14 C15 118.6(7) . .
C13 C14 H14 120.7 . .
C15 C14 H14 120.7 . .
C5 C4 C3 115.0(6) . .
C5 C4 C1 123.1(7) . .
C3 C4 C1 121.8(7) . .
C2 N1 C6 119.5(7) . .
C2 N1 Cu1 120.1(5) . .
C6 N1 Cu1 119.9(5) . .
C25 N2 C29 118.4(6) . .
C25 N2 Cu2 119.8(5) . .
C29 N2 Cu2 121.0(5) . .
C43 O3 Cu2 122.3(6) . .
C45 O4 Cu2 124.1(6) . .
C21 O2 Cu1 125.1(6) . .
C19 O1 Cu1 119.8(6) . .
F201 F1 C23 73(2) . .
F201 F1 F203 113(3) . .
C23 F1 F203 51.8(16) . .
F202 F2 C23 74(3) . .
F202 F2 F201 131(4) . .
C23 F2 F201 60.8(18) . .
F203 F3 C23 63(3) . .
F203 F3 F202 108(4) . .
C23 F3 F202 53.1(16) . .
F211 F10 C47 74(4) . .
F211 F10 F210 127(5) . .
C47 F10 F210 61.2(16) . .
F212 F11 C47 71(2) . .
F212 F11 F211 105(3) . .
C47 F11 F211 53.5(19) . .
F210 F12 C47 72.2(19) . .
F210 F12 F212 117(2) . .
C47 F12 F212 59.4(15) . .
N1 Cu1 N1 180.0(3) 2_765 .
N1 Cu1 O2 88.8(2) 2_765 2_765
N1 Cu1 O2 91.2(2) . 2_765
N1 Cu1 O2 91.2(2) 2_765 .
N1 Cu1 O2 88.8(2) . .
O2 Cu1 O2 180.0(3) 2_765 .
N1 Cu1 O1 87.8(2) 2_765 2_765
N1 Cu1 O1 92.2(2) . 2_765
O2 Cu1 O1 88.0(2) 2_765 2_765
O2 Cu1 O1 92.0(2) . 2_765
N1 Cu1 O1 92.2(2) 2_765 .
N1 Cu1 O1 87.8(2) . .
O2 Cu1 O1 92.0(2) 2_765 .
O2 Cu1 O1 88.0(2) . .
O1 Cu1 O1 180.0(4) 2_765 .
N2 Cu2 N2 180.0(3) . 2_675
N2 Cu2 O4 88.3(3) . .
N2 Cu2 O4 91.7(3) 2_675 .
N2 Cu2 O4 91.7(3) . 2_675
N2 Cu2 O4 88.3(3) 2_675 2_675
O4 Cu2 O4 180.0000(10) . 2_675
N2 Cu2 O3 91.0(2) . 2_675
N2 Cu2 O3 89.0(2) 2_675 2_675
O4 Cu2 O3 92.7(2) . 2_675
O4 Cu2 O3 87.3(2) 2_675 2_675
N2 Cu2 O3 89.0(2) . .
N2 Cu2 O3 91.0(2) 2_675 .
O4 Cu2 O3 87.3(2) . .
O4 Cu2 O3 92.7(2) 2_675 .
O3 Cu2 O3 180.0(3) 2_675 .
F12 F210 C47 58.4(18) . .
F12 F210 F10 108(3) . .
C47 F210 F10 53.1(13) . .
F10 F211 C47 74(4) . .
F10 F211 F11 124(6) . .
C47 F211 F11 52(2) . .
F11 F212 C47 66(2) . .
F11 F212 F12 122(3) . .
C47 F212 F12 56.1(15) . .
F1 F201 C23 62(2) . .
F1 F201 F2 113(3) . .
C23 F201 F2 53.1(15) . .
F2 F202 C23 68(3) . .
F2 F202 F3 114(4) . .
C23 F202 F3 52.7(17) . .
F3 F203 C23 79(3) . .
F3 F203 F1 136(5) . .
C23 F203 F1 57(2) . .

loop_
_geom_bond_atom_site_label_1
_geom_bond_atom_site_label_2
_geom_bond_site_symmetry_2
_geom_bond_distance
C11 C12 . 1.385(10)
C11 C10 . 1.418(9)
C11 Cl5 . 1.721(7)
C1 C10 . 1.449(10)
C1 C16 . 1.458(10)
C1 C4 . 1.490(9)
C39 C38 . 1.367(12)
C39 C40 . 1.436(10)
C39 Cl15 . 1.725(7)
C6 N1 . 1.344(10)
C6 C5 . 1.384(10)
C6 H6 . 0.95
C37 C38 . 1.378(11)
C37 C42 . 1.382(11)
C37 Cl14 . 1.736(8)
C28 C29 . 1.378(11)
C28 C27 . 1.413(11)
C28 Cl10 . 1.724(8)
C41 C42 . 1.406(11)
C41 C40 . 1.410(10)
C41 Cl16 . 1.711(8)
C27 C26 . 1.425(11)
C27 C24 . 1.476(10)
C18 C17 . 1.395(10)
C18 C13 . 1.400(11)
C18 H18 . 0.95
C13 C14 . 1.375(11)
C13 Cl6 . 1.726(8)
C20 C21 . 1.389(12)
C20 C19 . 1.411(12)
C20 H20 . 0.95
C21 O2 . 1.283(10)
C21 C23 . 1.547(12)
C19 O1 . 1.248(10)
C19 C22 . 1.562(13)
C42 H42 . 0.95
C5 C4 . 1.404(11)
C5 Cl2 . 1.728(8)
C12 C7 . 1.367(11)
C12 H12 . 0.95
C29 N2 . 1.347(10)
C29 H29 . 0.95
C7 C8 . 1.398(11)
C7 Cl3 . 1.742(8)
C8 C9 . 1.398(11)
C8 H8 . 0.95
C26 C25 . 1.377(10)
C26 Cl9 . 1.713(8)
C45 O4 . 1.255(10)
C45 C44 . 1.398(13)
C45 C47 . 1.548(14)
C44 C43 . 1.406(13)
C44 H44 . 0.95
C25 N2 . 1.344(10)
C25 H25 . 0.95
C35 C30 . 1.392(11)
C35 C34 . 1.400(11)
C35 H35 . 0.95
C34 C33 . 1.409(10)
C34 Cl13 . 1.743(8)
C30 C31 . 1.371(11)
C30 Cl11 . 1.743(8)
C2 N1 . 1.334(10)
C2 C3 . 1.375(10)
C2 H2 . 0.95
C43 O3 . 1.242(11)
C43 C46 . 1.578(13)
C22 F4 . 1.287(12)
C22 F5 . 1.301(11)
C22 F6 . 1.316(12)
C46 F9 . 1.306(11)
C46 F8 . 1.307(12)
C46 F7 . 1.325(12)
C23 F203 . 1.21(4)
C23 F2 . 1.293(12)
C23 F1 . 1.296(12)
C23 F3 . 1.330(14)
C23 F202 . 1.34(4)
C23 F201 . 1.41(4)
C47 F12 . 1.298(14)
C47 F11 . 1.303(14)
C47 F211 . 1.32(5)
C47 F10 . 1.324(14)
C47 F212 . 1.35(4)
C47 F210 . 1.45(4)
C17 C16 . 1.430(10)
C17 Cl8 . 1.729(7)
C10 C9 . 1.419(10)
C24 C33 . 1.452(10)
C24 C40 . 1.461(11)
C15 C14 . 1.386(11)
C15 C16 . 1.408(10)
C15 Cl7 . 1.749(8)
C33 C32 . 1.426(10)
C3 C4 . 1.409(10)
C3 Cl1 . 1.731(8)
C38 H38 . 0.95
C32 C31 . 1.379(11)
C32 Cl12 . 1.741(8)
C31 H31 . 0.95
C9 Cl4 . 1.730(7)
C14 H14 . 0.95
N1 Cu1 . 2.012(6)
N2 Cu2 . 2.014(6)
O3 Cu2 . 2.199(7)
O4 Cu2 . 2.067(7)
O2 Cu1 . 2.012(6)
O1 Cu1 . 2.238(6)
F1 F201 . 1.04(4)
F1 F203 . 1.45(5)
F2 F202 . 0.86(4)
F2 F201 . 1.48(4)
F3 F203 . 0.84(4)
F3 F202 . 1.61(5)
F10 F211 . 0.74(5)
F10 F210 . 1.51(4)
F11 F212 . 0.97(3)
F11 F211 . 1.59(5)
F12 F210 . 1.16(4)
F12 F212 . 1.41(4)
Cu1 N1 2_765 2.012(6)
Cu1 O2 2_765 2.012(6)
Cu1 O1 2_765 2.238(6)
Cu2 N2 2_675 2.014(6)
Cu2 O4 2_675 2.067(7)
Cu2 O3 2_675 2.199(7)
